data_1526610
loop_
_publ_author_name
'Shin, Y.-J.'
'Yi, M.-Y.'

_publ_section_title
;
 Preparation and structural properties of layer-type oxides Nax Nix/2
 Ti1-x/2 O2 (0.60 < x < 1.0)
;
_journal_name_full 'Solid State Ionics'
_journal_page_first 131
_journal_page_last 141
_journal_volume 132
_journal_year 2000
_chemical_formula_sum 'Na0.9 Ni0.45 O2 Ti0.55'
_chemical_name_systematic 'Na0.9 (Ni0.45 Ti0.55) O2'
_space_group_IT_number 166
_symmetry_space_group_name_Hall '-R 3 2"'
_symmetry_space_group_name_H-M 'R -3 m :H'
_cell_angle_alpha 90
_cell_angle_beta 90
_cell_angle_gamma 120
_cell_formula_units_Z 3
_cell_length_a 2.9997
_cell_length_b 2.9997
_cell_length_c 16.17259
_cell_volume 126.028
_citation_journal_id_ASTM SSIOD3
_cod_data_source_file Shin_SSIOD3_2000_569.cif
_cod_data_source_block Na0.9Ni0.45O2Ti0.55
_cod_original_cell_volume 126.0277
_cod_database_code 1526610

loop_
_symmetry_equiv_pos_as_xyz
x,y,z
-y,x-y,z
-x+y,-x,z
y,x,-z
-x,-x+y,-z
x-y,-y,-z
-x,-y,-z
y,-x+y,-z
x-y,x,-z
-y,-x,z
x,x-y,z
-x+y,y,z
x+2/3,y+1/3,z+1/3
-y+2/3,x-y+1/3,z+1/3
-x+y+2/3,-x+1/3,z+1/3
y+2/3,x+1/3,-z+1/3
-x+2/3,-x+y+1/3,-z+1/3
x-y+2/3,-y+1/3,-z+1/3
-x+2/3,-y+1/3,-z+1/3
y+2/3,-x+y+1/3,-z+1/3
x-y+2/3,x+1/3,-z+1/3
-y+2/3,-x+1/3,z+1/3
x+2/3,x-y+1/3,z+1/3
-x+y+2/3,y+1/3,z+1/3
x+1/3,y+2/3,z+2/3
-y+1/3,x-y+2/3,z+2/3
-x+y+1/3,-x+2/3,z+2/3
y+1/3,x+2/3,-z+2/3
-x+1/3,-x+y+2/3,-z+2/3
x-y+1/3,-y+2/3,-z+2/3
-x+1/3,-y+2/3,-z+2/3
y+1/3,-x+y+2/3,-z+2/3
x-y+1/3,x+2/3,-z+2/3
-y+1/3,-x+2/3,z+2/3
x+1/3,x-y+2/3,z+2/3
-x+y+1/3,y+2/3,z+2/3

loop_
_atom_site_label
_atom_site_type_symbol
_atom_site_fract_x
_atom_site_fract_y
_atom_site_fract_z
_atom_site_occupancy
_atom_site_U_iso_or_equiv
O1 O-2 0 0 0.2666 1 0.0
Ti1 Ti+4 0 0 0 0.55 0.0
Ni1 Ni+2 0 0 0 0.45 0.0
Na1 Na+1 0 0 0.5 0.9 0.0
